data_4034223
loop_
_publ_author_name
'Ramesh, Balu'
'Tamizmani, Masilamani'
'Jeganmohan, Masilamani'

_publ_section_title
;
 Rhodium(III)-Catalyzed Redox-Neutral 1,1-Cyclization of N-Methoxy
 Benzamides with Maleimides via C-H/N-H/N-O Activation: Detailed
 Mechanistic Investigation.
;
_journal_issue 7
_journal_name_full 'The Journal of organic chemistry'
_journal_page_first 4058
_journal_page_last 4071
_journal_paper_doi 10.1021/acs.joc.9b00051
_journal_volume 84
_journal_year 2019
_chemical_formula_moiety 'C20 H27 N2 O5 Rh S, H2 O'
_chemical_formula_sum 'C20 H29 N2 O6 Rh S'
_chemical_formula_weight 528.43
_space_group_crystal_system monoclinic
_space_group_IT_number 14
_space_group_name_Hall '-P 2ybc'
_space_group_name_H-M_alt 'P 1 21/c 1'
_symmetry_Int_Tables_number 14
_audit_creation_date 2018-10-24
_audit_creation_method
;
Olex2 1.2
(compiled 2017.07.20 svn.r3457 for OlexSys, GUI svn.r5370)
;
_cell_angle_alpha 90
_cell_angle_beta 101.057(2)
_cell_angle_gamma 90
_cell_formula_units_Z 4
_cell_length_a 8.4313(3)
_cell_length_b 16.3170(7)
_cell_length_c 17.1584(8)
_cell_measurement_reflns_used 9006
_cell_measurement_temperature 296(2)
_cell_measurement_theta_max 25.216
_cell_measurement_theta_min 2.419
_cell_volume 2316.72(17)
_computing_cell_refinement 'SAINT v8.34A (Bruker, 2013)'
_computing_data_collection 'APEX2 (Bruker, 2004)'
_computing_data_reduction 'SAINT v8.34A (Bruker, 2013)'
_computing_molecular_graphics 'Olex2 (Dolomanov et al., 2009)'
_computing_publication_material 'Olex2 (Dolomanov et al., 2009)'
_computing_structure_refinement 'olex2.refine (Bourhis et al., 2015)'
_computing_structure_solution 'SHELXT-2014/4 (Sheldrick, 2014)'
_diffrn_ambient_temperature 296.15
_diffrn_measured_fraction_theta_full 0.9965
_diffrn_measured_fraction_theta_max 0.9965
_diffrn_measurement_device_type 'Bruker axs kappa apex2 CCD Diffractometer'
_diffrn_measurement_method '\w and \f scan'
_diffrn_radiation_type 'Mo K\a'
_diffrn_radiation_wavelength 0.71073
_diffrn_reflns_av_R_equivalents 0.0725
_diffrn_reflns_av_unetI/netI 0.0525
_diffrn_reflns_limit_h_max 11
_diffrn_reflns_limit_h_min -9
_diffrn_reflns_limit_k_max 21
_diffrn_reflns_limit_k_min -21
_diffrn_reflns_limit_l_max 22
_diffrn_reflns_limit_l_min -22
_diffrn_reflns_number 42975
_diffrn_reflns_theta_full 27.7488
_diffrn_reflns_theta_max 27.75
_diffrn_reflns_theta_min 2.42
_exptl_absorpt_coefficient_mu 0.864
_exptl_absorpt_correction_T_max 0.7456
_exptl_absorpt_correction_T_min 0.6701
_exptl_absorpt_correction_type multi-scan
_exptl_absorpt_process_details
;
SADABS-2012/1 (Bruker,2012) was used for absorption correction.
wR2(int) was 0.0705 before and 0.0574 after correction.
The Ratio of minimum to maximum transmission is 0.8987.
The \l/2 correction factor is 0.0015.
;
_exptl_crystal_colour brown
_exptl_crystal_colour_primary brown
_exptl_crystal_density_diffrn 1.5149
_exptl_crystal_description block
_exptl_crystal_F_000 1084.5107
_exptl_crystal_size_max 0.15
_exptl_crystal_size_mid 0.15
_exptl_crystal_size_min 0.1
_refine_diff_density_max 1.5632
_refine_diff_density_min -1.1550
_refine_diff_density_rms 0.1865
_refine_ls_d_res_high 0.7632
_refine_ls_d_res_low 8.4199
_refine_ls_goodness_of_fit_ref 1.1367
_refine_ls_hydrogen_treatment mixed
_refine_ls_matrix_type full
_refine_ls_number_constraints 40
_refine_ls_number_parameters 285
_refine_ls_number_reflns 5436
_refine_ls_number_restraints 3
_refine_ls_restrained_S_all 1.1364
_refine_ls_R_factor_all 0.0780
_refine_ls_R_factor_gt 0.0359
_refine_ls_shift/su_max 0.0007
_refine_ls_shift/su_mean 0.0000
_refine_ls_structure_factor_coef Fsqd
_refine_ls_weighting_details 'w=1/[\s^2^(Fo^2^)+(0.0314P)^2^+1.7744P] where P=(Fo^2^+2Fc^2^)/3'
_refine_ls_weighting_scheme calc
_refine_ls_wR_factor_gt 0.0706
_refine_ls_wR_factor_ref 0.0942
_reflns_Friedel_coverage 0.0
_reflns_limit_h_max 10
_reflns_limit_h_min -11
_reflns_limit_k_max 21
_reflns_limit_k_min 0
_reflns_limit_l_max 22
_reflns_limit_l_min 0
_reflns_number_gt 3756
_reflns_number_total 5436
_reflns_threshold_expression I>=2u(I)
_cod_data_source_file jo9b00051_si_003.cif
_cod_data_source_block BR530
_cod_database_code 4034223
_olex2_refinement_description
;
1. Fixed Uiso
 At 1.2 times of:
  All C(H) groups, All O(H,H) groups
 At 1.5 times of:
  All C(H,H,H) groups
2. Restrained distances
 O6-H6e = O6-H6d
 0.85 with sigma of 0.02
 H6e-H6d
 1.38 with sigma of 0.02
3.a Aromatic/amide H refined with riding coordinates:
 C14(H14), C15(H15), C18(H18)
3.b Idealised Me refined as rotating group:
 C6(H6a,H6b,H6c), C7(H7a,H7b,H7c), C8(H8a,H8b,H8c), C9(H9a,H9b,H9c), C10(H10a,
 H10b,H10c), C11(H11a,H11b,H11c), C12(H12a,H12b,H12c), C20(H20a,H20b,H20c)
;
_olex2_submission_special_instructions 'No special instructions were received'

loop_
_space_group_symop_id
_space_group_symop_operation_xyz
1 x,y,z
2 -x,y+1/2,-z+1/2
3 -x,-y,-z
4 x,-y-1/2,z-1/2

loop_
_atom_site_label
_atom_site_type_symbol
_atom_site_fract_x
_atom_site_fract_y
_atom_site_fract_z
_atom_site_U_iso_or_equiv
_atom_site_adp_type
_atom_site_occupancy
_atom_site_refinement_flags_posn
Rh1 Rh 0.10461(3) 0.285880(16) 0.255602(16) 0.02620(9) Uani 1.000000 .
C1 C -0.0972(4) 0.3256(3) 0.3092(2) 0.0418(10) Uani 1.000000 .
C2 C -0.0869(4) 0.2380(3) 0.3172(2) 0.0417(10) Uani 1.000000 .
C3 C -0.1127(4) 0.2042(2) 0.2410(2) 0.0349(9) Uani 1.000000 .
C4 C -0.1366(4) 0.2703(2) 0.1835(2) 0.0319(8) Uani 1.000000 .
C5 C -0.1346(4) 0.3450(2) 0.2268(2) 0.0368(9) Uani 1.000000 .
C6 C -0.1723(5) 0.4277(3) 0.1910(3) 0.0564(12) Uani 1.000000 .
H6a H -0.2861(7) 0.4317(7) 0.1702(16) 0.0846(18) Uiso 1.000000 GR
H6b H -0.141(3) 0.4690(3) 0.2309(5) 0.0846(18) Uiso 1.000000 GR
H6c H -0.114(3) 0.4357(7) 0.1488(11) 0.0846(18) Uiso 1.000000 GR
C7 C -0.0873(6) 0.3856(3) 0.3759(3) 0.0754(16) Uani 1.000000 .
H7a H -0.061(4) 0.4388(6) 0.3583(7) 0.113(2) Uiso 1.000000 GR
H7b H -0.1897(14) 0.3881(16) 0.3925(14) 0.113(2) Uiso 1.000000 GR
H7c H -0.005(3) 0.3685(12) 0.4197(8) 0.113(2) Uiso 1.000000 GR
C8 C -0.0633(6) 0.1916(3) 0.3938(3) 0.0726(16) Uani 1.000000 .
H8a H -0.1657(8) 0.1845(19) 0.4096(11) 0.109(2) Uiso 1.000000 GR
H8b H -0.017(4) 0.1389(9) 0.3869(6) 0.109(2) Uiso 1.000000 GR
H8c H 0.008(3) 0.2216(11) 0.4341(6) 0.109(2) Uiso 1.000000 GR
C9 C -0.1205(5) 0.1151(2) 0.2206(3) 0.0582(13) Uani 1.000000 .
H9a H -0.057(3) 0.0846(3) 0.2633(8) 0.0872(19) Uiso 1.000000 GR
H9b H -0.2307(6) 0.0969(5) 0.2126(17) 0.0872(19) Uiso 1.000000 GR
H9c H -0.079(3) 0.1066(3) 0.1729(10) 0.0872(19) Uiso 1.000000 GR
C10 C -0.1913(5) 0.2619(3) 0.0959(2) 0.0524(12) Uani 1.000000 .
H10a H -0.3063(7) 0.2689(17) 0.0825(3) 0.0786(17) Uiso 1.000000 GR
H10b H -0.140(3) 0.3029(11) 0.0693(3) 0.0786(17) Uiso 1.000000 GR
H10c H -0.163(3) 0.2085(7) 0.0794(3) 0.0786(17) Uiso 1.000000 GR
C11 C 0.2132(6) 0.1829(3) 0.1039(3) 0.0603(13) Uani 1.000000 .
H11a H 0.292(2) 0.1494(16) 0.0853(3) 0.0904(19) Uiso 1.000000 GR
H11b H 0.1091(18) 0.1572(17) 0.0909(3) 0.0904(19) Uiso 1.000000 GR
H11c H 0.209(4) 0.2357(3) 0.0788(3) 0.0904(19) Uiso 1.000000 GR
C12 C 0.4710(5) 0.2277(3) 0.2145(3) 0.0556(12) Uani 1.000000 .
H12a H 0.5230(12) 0.2317(17) 0.2693(3) 0.0834(18) Uiso 1.000000 GR
H12b H 0.5276(11) 0.1887(10) 0.1880(15) 0.0834(18) Uiso 1.000000 GR
H12c H 0.4720(5) 0.2803(9) 0.1896(16) 0.0834(18) Uiso 1.000000 GR
C13 C 0.2934(4) 0.4709(2) 0.1145(2) 0.0334(8) Uani 1.000000 .
C14 C 0.4143(4) 0.5065(2) 0.1683(2) 0.0371(9) Uani 1.000000 .
H14 H 0.4763(4) 0.5488(2) 0.1536(2) 0.0445(11) Uiso 1.000000 R
C15 C 0.4412(4) 0.4775(2) 0.2450(2) 0.0368(9) Uani 1.000000 .
H15 H 0.5231(4) 0.5001(2) 0.2830(2) 0.0441(11) Uiso 1.000000 R
C16 C 0.3474(4) 0.4150(2) 0.2660(2) 0.0291(8) Uani 1.000000 .
C17 C 0.2247(4) 0.37875(19) 0.2107(2) 0.0267(7) Uani 1.000000 .
C18 C 0.1968(4) 0.4082(2) 0.1335(2) 0.0305(8) Uani 1.000000 .
H18 H 0.1147(4) 0.3863(2) 0.0952(2) 0.0366(10) Uiso 1.000000 R
C19 C 0.3772(4) 0.3808(2) 0.3480(2) 0.0340(8) Uani 1.000000 .
C20 C 0.3960(6) 0.2119(3) 0.4355(3) 0.0694(15) Uani 1.000000 .
H20a H 0.352(2) 0.1723(9) 0.3959(13) 0.104(2) Uiso 1.000000 GR
H20b H 0.5027(12) 0.2270(5) 0.429(2) 0.104(2) Uiso 1.000000 GR
H20c H 0.401(3) 0.1887(12) 0.4873(8) 0.104(2) Uiso 1.000000 GR
N1 N 0.2650(5) 0.5009(2) 0.0323(2) 0.0487(9) Uani 1.000000 .
N2 N 0.2861(4) 0.31527(18) 0.35057(17) 0.0337(7) Uani 1.000000 .
O1 O 0.3380(5) 0.5610(2) 0.0171(2) 0.0839(12) Uani 1.000000 .
O2 O 0.1703(5) 0.4646(2) -0.0173(2) 0.0940(14) Uani 1.000000 .
O3 O 0.4775(4) 0.41145(18) 0.40309(16) 0.0546(8) Uani 1.000000 .
O4 O 0.2970(3) 0.28174(17) 0.42730(15) 0.0439(7) Uani 1.000000 .
O5 O 0.2750(3) 0.11283(16) 0.24334(18) 0.0525(8) Uani 1.000000 .
S1 S 0.26835(11) 0.19492(5) 0.20830(6) 0.0330(2) Uani 1.000000 .
O6 O 0.4629(5) 0.5881(2) 0.43052(19) 0.0744(10) Uani 1.000000 D
H6d H 0.468(7) 0.594(3) 0.4796(13) 0.0893(12) Uiso 1.000000 DR
H6e H 0.459(7) 0.5378(14) 0.419(3) 0.0893(12) Uiso 1.000000 DR

loop_
_atom_site_aniso_label
_atom_site_aniso_U_11
_atom_site_aniso_U_22
_atom_site_aniso_U_33
_atom_site_aniso_U_12
_atom_site_aniso_U_13
_atom_site_aniso_U_23
Rh1 0.02353(15) 0.02756(15) 0.02750(15) -0.00037(12) 0.00491(10) 0.00301(13)
C1 0.032(2) 0.054(3) 0.042(2) 0.0030(18) 0.0165(18) -0.006(2)
C2 0.026(2) 0.064(3) 0.037(2) -0.0056(18) 0.0108(17) 0.018(2)
C3 0.0187(17) 0.036(2) 0.050(2) -0.0045(16) 0.0059(16) 0.0087(19)
C4 0.0198(17) 0.039(2) 0.036(2) 0.0008(15) 0.0025(15) 0.0061(17)
C5 0.0232(19) 0.039(2) 0.050(3) 0.0066(16) 0.0104(17) 0.0078(19)
C6 0.047(3) 0.043(3) 0.079(3) 0.014(2) 0.013(2) 0.013(2)
C7 0.074(4) 0.095(4) 0.063(3) 0.006(3) 0.026(3) -0.028(3)
C8 0.055(3) 0.109(4) 0.056(3) -0.008(3) 0.016(2) 0.037(3)
C9 0.041(3) 0.041(3) 0.092(4) -0.009(2) 0.012(2) 0.007(2)
C10 0.043(3) 0.066(3) 0.045(3) -0.001(2) -0.002(2) 0.003(2)
C11 0.065(3) 0.072(3) 0.044(3) 0.013(3) 0.012(2) -0.014(2)
C12 0.031(2) 0.058(3) 0.081(4) 0.001(2) 0.019(2) -0.006(2)
C13 0.038(2) 0.031(2) 0.034(2) 0.0033(16) 0.0126(17) 0.0082(16)
C14 0.035(2) 0.031(2) 0.048(2) -0.0051(16) 0.0151(18) 0.0033(18)
C15 0.031(2) 0.033(2) 0.046(2) -0.0063(16) 0.0064(18) -0.0080(18)
C16 0.0294(19) 0.0261(18) 0.032(2) -0.0006(15) 0.0068(15) -0.0027(15)
C17 0.0294(18) 0.0222(17) 0.0282(19) -0.0001(14) 0.0048(15) 0.0013(14)
C18 0.0280(19) 0.0301(19) 0.032(2) -0.0022(15) 0.0026(15) 0.0005(16)
C19 0.034(2) 0.035(2) 0.031(2) -0.0036(17) 0.0016(17) -0.0039(17)
C20 0.084(4) 0.076(4) 0.046(3) 0.024(3) 0.006(3) 0.023(3)
N1 0.062(2) 0.045(2) 0.040(2) -0.0076(18) 0.0107(18) 0.0069(17)
N2 0.0370(18) 0.0384(17) 0.0238(16) -0.0061(14) 0.0014(13) 0.0061(13)
O1 0.113(3) 0.071(2) 0.065(2) -0.037(2) 0.010(2) 0.0303(19)
O2 0.135(4) 0.094(3) 0.043(2) -0.054(3) -0.008(2) 0.020(2)
O3 0.0633(19) 0.0579(19) 0.0366(16) -0.0201(15) -0.0055(14) -0.0048(14)
O4 0.0510(17) 0.0518(17) 0.0277(14) 0.0009(14) 0.0043(12) 0.0102(13)
O5 0.0530(18) 0.0344(15) 0.073(2) 0.0123(13) 0.0197(15) 0.0149(14)
S1 0.0285(5) 0.0322(5) 0.0388(5) 0.0041(4) 0.0078(4) 0.0015(4)
O6 0.117(3) 0.058(2) 0.044(2) -0.010(2) 0.003(2) 0.0069(17)

loop_
_atom_type_symbol
_atom_type_scat_dispersion_real
_atom_type_scat_dispersion_imag
_atom_type_scat_Cromer_Mann_a1
_atom_type_scat_Cromer_Mann_a2
_atom_type_scat_Cromer_Mann_a3
_atom_type_scat_Cromer_Mann_a4
_atom_type_scat_Cromer_Mann_b1
_atom_type_scat_Cromer_Mann_b2
_atom_type_scat_Cromer_Mann_b3
_atom_type_scat_Cromer_Mann_b4
_atom_type_scat_Cromer_Mann_c
_atom_type_scat_source
_atom_type_scat_dispersion_source
C 0.00347 0.00161 2.31000 1.02000 1.58860 0.86500 20.84390 10.20750 0.56870 51.65120 0.215599998832 'International Tables Volume C Table 6.1.1.4 (pp. 500-502)' 'Henke, Gullikson and Davis, At. Data and Nucl. Data Tables, 1993, 54, 2'
H 0.00000 0.00000 0.49300 0.32291 0.14019 0.04081 10.51090 26.12570 3.14236 57.79970 0.0030380000826 'International Tables Volume C Table 6.1.1.4 (pp. 500-502)' 'Henke, Gullikson and Davis, At. Data and Nucl. Data Tables, 1993, 54, 2'
O 0.01158 0.00611 3.04850 2.28680 1.54630 0.86700 13.27710 5.70110 0.32390 32.90890 0.250800013542 'International Tables Volume C Table 6.1.1.4 (pp. 500-502)' 'Henke, Gullikson and Davis, At. Data and Nucl. Data Tables, 1993, 54, 2'
N 0.00653 0.00323 12.21260 3.13220 2.01250 1.16630 0.00570 9.89330 28.99750 0.58260 -11.5290002823 'International Tables Volume C Table 6.1.1.4 (pp. 500-502)' 'Henke, Gullikson and Davis, At. Data and Nucl. Data Tables, 1993, 54, 2'
S 0.12424 0.12443 6.90530 5.20340 1.43790 1.58630 1.46790 22.21510 0.25360 56.17200 0.866900026798 'International Tables Volume C Table 6.1.1.4 (pp. 500-502)' 'Henke, Gullikson and Davis, At. Data and Nucl. Data Tables, 1993, 54, 2'
Rh -1.11611 0.93962 19.29570 14.35010 4.73425 1.28918 0.75154 8.21758 25.87490 98.60620 5.32800006866 'International Tables Volume C Table 6.1.1.4 (pp. 500-502)' 'Henke, Gullikson and Davis, At. Data and Nucl. Data Tables, 1993, 54, 2'

loop_
_geom_angle_atom_site_label_1
_geom_angle_atom_site_label_2
_geom_angle_atom_site_label_3
_geom_angle
C2 Rh1 C1 37.93(15)
C3 Rh1 C1 62.40(14)
C3 Rh1 C2 36.41(14)
C4 Rh1 C1 63.67(14)
C4 Rh1 C2 63.15(14)
C4 Rh1 C3 38.25(13)
C5 Rh1 C1 37.87(14)
C5 Rh1 C2 62.98(14)
C5 Rh1 C3 62.76(13)
C5 Rh1 C4 37.95(13)
C17 Rh1 C1 114.82(14)
C17 Rh1 C2 152.75(15)
C17 Rh1 C3 148.08(13)
C17 Rh1 C4 110.24(13)
C17 Rh1 C5 95.08(13)
N2 Rh1 C1 96.80(13)
N2 Rh1 C2 101.61(13)
N2 Rh1 C3 133.81(13)
N2 Rh1 C4 160.46(13)
N2 Rh1 C5 125.61(14)
N2 Rh1 C17 77.34(12)
S1 Rh1 C1 156.60(12)
S1 Rh1 C2 118.89(12)
S1 Rh1 C3 96.36(10)
S1 Rh1 C4 106.51(10)
S1 Rh1 C5 142.72(11)
S1 Rh1 C17 88.33(9)
S1 Rh1 N2 91.40(9)
C2 C1 Rh1 73.0(2)
C5 C1 Rh1 72.0(2)
C5 C1 C2 108.4(3)
C7 C1 Rh1 125.7(3)
C7 C1 C2 125.8(4)
C7 C1 C5 125.6(4)
C1 C2 Rh1 69.1(2)
C3 C2 Rh1 72.1(2)
C3 C2 C1 107.9(3)
C8 C2 Rh1 127.3(3)
C8 C2 C1 125.7(4)
C8 C2 C3 126.3(4)
C2 C3 Rh1 71.5(2)
C4 C3 Rh1 68.72(18)
C4 C3 C2 108.6(3)
C9 C3 Rh1 127.1(3)
C9 C3 C2 126.6(4)
C9 C3 C4 124.8(4)
C3 C4 Rh1 73.03(19)
C5 C4 Rh1 71.84(19)
C5 C4 C3 107.1(3)
C10 C4 Rh1 131.0(3)
C10 C4 C3 126.4(3)
C10 C4 C5 125.1(3)
C1 C5 Rh1 70.2(2)
C4 C5 Rh1 70.21(19)
C4 C5 C1 107.8(3)
C6 C5 Rh1 127.0(3)
C6 C5 C1 126.9(4)
C6 C5 C4 125.3(4)
H6a C6 C5 109.5
H6b C6 C5 109.5
H6b C6 H6a 109.5
H6c C6 C5 109.5
H6c C6 H6a 109.5
H6c C6 H6b 109.5
H7a C7 C1 109.5
H7b C7 C1 109.5
H7b C7 H7a 109.5
H7c C7 C1 109.5
H7c C7 H7a 109.5
H7c C7 H7b 109.5
H8a C8 C2 109.5
H8b C8 C2 109.5
H8b C8 H8a 109.5
H8c C8 C2 109.5
H8c C8 H8a 109.5
H8c C8 H8b 109.5
H9a C9 C3 109.5
H9b C9 C3 109.5
H9b C9 H9a 109.5
H9c C9 C3 109.5
H9c C9 H9a 109.5
H9c C9 H9b 109.5
H10a C10 C4 109.5
H10b C10 C4 109.5
H10b C10 H10a 109.5
H10c C10 C4 109.5
H10c C10 H10a 109.5
H10c C10 H10b 109.5
H11b C11 H11a 109.5
H11c C11 H11a 109.5
H11c C11 H11b 109.5
S1 C11 H11a 109.5
S1 C11 H11b 109.5
S1 C11 H11c 109.5
H12b C12 H12a 109.5
H12c C12 H12a 109.5
H12c C12 H12b 109.5
S1 C12 H12a 109.5
S1 C12 H12b 109.5
S1 C12 H12c 109.5
C18 C13 C14 123.4(3)
N1 C13 C14 118.1(3)
N1 C13 C18 118.5(3)
H14 C14 C13 121.1(2)
C15 C14 C13 117.7(3)
C15 C14 H14 121.1(2)
H15 C15 C14 119.8(2)
C16 C15 C14 120.4(3)
C16 C15 H15 119.8(2)
C17 C16 C15 121.6(3)
C19 C16 C15 121.4(3)
C19 C16 C17 116.9(3)
C16 C17 Rh1 114.4(2)
C18 C17 Rh1 127.5(2)
C18 C17 C16 118.1(3)
C17 C18 C13 118.8(3)
H18 C18 C13 120.6(2)
H18 C18 C17 120.61(19)
N2 C19 C16 109.9(3)
O3 C19 C16 122.3(3)
O3 C19 N2 127.8(3)
H20b C20 H20a 109.5
H20c C20 H20a 109.5
H20c C20 H20b 109.5
O4 C20 H20a 109.5
O4 C20 H20b 109.5
O4 C20 H20c 109.5
O1 N1 C13 118.6(4)
O2 N1 C13 118.6(3)
O2 N1 O1 122.8(4)
C19 N2 Rh1 120.6(2)
O4 N2 Rh1 123.4(2)
O4 N2 C19 114.2(3)
N2 O4 C20 109.8(3)
C11 S1 Rh1 111.85(15)
C12 S1 Rh1 115.12(15)
C12 S1 C11 99.0(2)
O5 S1 Rh1 115.30(12)
O5 S1 C11 107.2(2)
O5 S1 C12 106.86(19)
H6e O6 H6d 110(3)

loop_
_geom_bond_atom_site_label_1
_geom_bond_atom_site_label_2
_geom_bond_distance
Rh1 C1 2.181(4)
Rh1 C2 2.234(3)
Rh1 C3 2.241(3)
Rh1 C4 2.183(3)
Rh1 C5 2.205(3)
Rh1 C17 2.053(3)
Rh1 N2 2.067(3)
Rh1 S1 2.2797(9)
C1 C2 1.436(6)
C1 C5 1.423(5)
C1 C7 1.497(6)
C2 C3 1.398(5)
C2 C8 1.497(5)
C3 C4 1.450(5)
C3 C9 1.493(5)
C4 C5 1.427(5)
C4 C10 1.492(5)
C5 C6 1.492(5)
C6 H6a 0.9600
C6 H6b 0.9600
C6 H6c 0.9600
C7 H7a 0.9600
C7 H7b 0.9600
C7 H7c 0.9600
C8 H8a 0.9600
C8 H8b 0.9600
C8 H8c 0.9600
C9 H9a 0.9600
C9 H9b 0.9600
C9 H9c 0.9600
C10 H10a 0.9600
C10 H10b 0.9600
C10 H10c 0.9600
C11 H11a 0.9600
C11 H11b 0.9600
C11 H11c 0.9600
C11 S1 1.774(4)
C12 H12a 0.9600
C12 H12b 0.9600
C12 H12c 0.9600
C12 S1 1.773(4)
C13 C14 1.367(5)
C13 C18 1.385(5)
C13 N1 1.469(5)
C14 H14 0.9300
C14 C15 1.375(5)
C15 H15 0.9300
C15 C16 1.379(5)
C16 C17 1.394(5)
C16 C19 1.490(5)
C17 C18 1.386(5)
C18 H18 0.9300
C19 N2 1.322(4)
C19 O3 1.246(4)
C20 H20a 0.9600
C20 H20b 0.9600
C20 H20c 0.9600
C20 O4 1.403(5)
N1 O1 1.212(4)
N1 O2 1.205(4)
N2 O4 1.413(4)
O5 S1 1.465(3)
O6 H6d 0.841(18)
O6 H6e 0.843(18)

loop_
_geom_hbond_atom_site_label_D
_geom_hbond_atom_site_label_H
_geom_hbond_atom_site_label_A
_geom_hbond_distance_DH
_geom_hbond_distance_HA
_geom_hbond_distance_DA
_geom_hbond_angle_DHA
_geom_hbond_site_symmetry_A
O6 H6d O3 0.841(18) 1.98(2) 2.802(4) 166(5) 3_666

loop_
_restr_distance_atom_site_label_1
_restr_distance_atom_site_label_2
_restr_distance_site_symmetry_2
_restr_distance_target
_restr_distance_target_weight_param
_restr_distance_diff
O6 H6d 1 0.8500 0.0200 0.0093
O6 H6e 1 0.8500 0.0200 0.0069
H6e H6d 1 1.3800 0.0200 0.0024
